data_4511440
loop_
_publ_author_name
'Clark, Thomas E.'
'Makha, Mohamed'
'Raston, Colin L.'
'Sobolev, Alexandre N.'

_publ_section_title
;
 Varying the Interplay of Calix[5]arenes through Chloromethane Inclusion
;
_journal_issue 12
_journal_name_full 'Crystal Growth &amp; Design'
_journal_page_first 2783
_journal_paper_doi 10.1021/cg0605279
_journal_volume 6
_journal_year 2006
_chemical_formula_moiety 'C65 H52 O5, 2(C H Cl3)'
_chemical_formula_sum 'C67 H52 Cl6 O5'
_chemical_formula_weight 1149.79
_chemical_name_systematic
; 
 ? 
;
_space_group_IT_number 14
_symmetry_cell_setting monoclinic
_symmetry_space_group_name_Hall '-P 2yn'
_symmetry_space_group_name_H-M 'P 1 21/n 1'
_atom_sites_solution_hydrogens geom
_atom_sites_solution_primary direct
_atom_sites_solution_secondary difmap
_audit_creation_method SHELXL-97
_cell_angle_alpha 90.00
_cell_angle_beta 108.043(3)
_cell_angle_gamma 90.00
_cell_formula_units_Z 4
_cell_length_a 18.639(4)
_cell_length_b 11.066(2)
_cell_length_c 28.419(6)
_cell_measurement_reflns_used 7204
_cell_measurement_temperature 150(2)
_cell_measurement_theta_max 29.93
_cell_measurement_theta_min 2.17
_cell_volume 5573(2)
_computing_cell_refinement 'Bruker SAINT'
_computing_data_collection 'Bruker SMART'
_computing_data_reduction 'Bruker SAINT'
_computing_molecular_graphics 'Bruker SHELXTL, v. 5.1'
_computing_publication_material 'Bruker SHELXTL, v. 5.1'
_computing_structure_refinement 'Bruker SHELXTL, v. 5.1'
_computing_structure_solution 'Bruker SHELXTL, v. 5.1'
_diffrn_ambient_temperature 150(2)
_diffrn_measured_fraction_theta_full 0.963
_diffrn_measured_fraction_theta_max 0.963
_diffrn_measurement_device_type 'Bruker AXS CCD'
_diffrn_measurement_method '\w scans'
_diffrn_radiation_monochromator graphite
_diffrn_radiation_source 'sealed tube'
_diffrn_radiation_type MoK\a
_diffrn_radiation_wavelength 0.71073
_diffrn_reflns_av_R_equivalents 0.0641
_diffrn_reflns_av_sigmaI/netI 0.0728
_diffrn_reflns_limit_h_max 21
_diffrn_reflns_limit_h_min -21
_diffrn_reflns_limit_k_max 13
_diffrn_reflns_limit_k_min -13
_diffrn_reflns_limit_l_max 33
_diffrn_reflns_limit_l_min -33
_diffrn_reflns_number 33482
_diffrn_reflns_theta_full 25.00
_diffrn_reflns_theta_max 25.00
_diffrn_reflns_theta_min 1.16
_exptl_absorpt_coefficient_mu 0.361
_exptl_absorpt_correction_T_max 0.9648
_exptl_absorpt_correction_T_min 0.7734
_exptl_absorpt_correction_type multi-scan
_exptl_absorpt_process_details 'SADABS (Bruker, 1997)'
_exptl_crystal_colour colorless
_exptl_crystal_density_diffrn 1.370
_exptl_crystal_density_meas ?
_exptl_crystal_density_method 'not measured'
_exptl_crystal_description needle
_exptl_crystal_F_000 2384
_exptl_crystal_size_max 0.75
_exptl_crystal_size_mid 0.30
_exptl_crystal_size_min 0.10
_refine_diff_density_max 1.068
_refine_diff_density_min -0.940
_refine_diff_density_rms 0.100
_refine_ls_extinction_method none
_refine_ls_goodness_of_fit_ref 1.046
_refine_ls_hydrogen_treatment constr
_refine_ls_matrix_type full
_refine_ls_number_parameters 707
_refine_ls_number_reflns 9464
_refine_ls_number_restraints 306
_refine_ls_restrained_S_all 1.053
_refine_ls_R_factor_all 0.1544
_refine_ls_R_factor_gt 0.0977
_refine_ls_shift/su_max 0.000
_refine_ls_shift/su_mean 0.000
_refine_ls_structure_factor_coef Fsqd
_refine_ls_weighting_details 'calc w=1/[\s^2^(Fo^2^)+(0.1135P)^2^+29.9946P] where P=(Fo^2^+2Fc^2^)/3'
_refine_ls_weighting_scheme calc
_refine_ls_wR_factor_gt 0.2421
_refine_ls_wR_factor_ref 0.2861
_reflns_number_gt 5771
_reflns_number_total 9464
_reflns_threshold_expression >2sigma(I)
_cod_data_source_file cg0605279si20060804_034354.cif
_cod_data_source_block tc020
_cod_depositor_comments
;
The following automatic conversions were performed:

'_symmetry_cell_setting' value 'Monoclinic' changed to 'monoclinic'
according to
/usr/data/users/saulius/automatic-downloads/retrospective/ACS/lib/dictionaries/cif_core.dic
dictionary named 'cif_core.dic' version 2.4.2 from 2011-04-26.

Automatic conversion script
Id: cif_fix_values 2281 2013-09-26 08:29:07Z andrius 

The following automatic conversions were performed:

'_exptl_crystal_density_meas' value 'not measured' was changed to '?'
- the value is perceived as not measured.

Automatic conversion script
Id: cif_fix_values 3008 2015-01-20 13:52:24Z robertas 
;
_cod_original_sg_symbol_H-M 'P 21/n'
_cod_database_code 4511440

loop_
_symmetry_equiv_pos_as_xyz
'x, y, z'
'-x+1/2, y+1/2, -z+1/2'
'-x, -y, -z'
'x-1/2, -y-1/2, z-1/2'

loop_
_atom_site_label
_atom_site_type_symbol
_atom_site_fract_x
_atom_site_fract_y
_atom_site_fract_z
_atom_site_U_iso_or_equiv
_atom_site_adp_type
_atom_site_occupancy
_atom_site_symmetry_multiplicity
_atom_site_calc_flag
_atom_site_refinement_flags
_atom_site_disorder_assembly
_atom_site_disorder_group
O1 O 0.4648(2) 0.2559(4) 0.05022(13) 0.0299(9) Uani 1 1 d . . .
H1 H 0.4363 0.2688 0.0214 0.045 Uiso 0.50 1 calc PR A 1
H1' H 0.5002 0.3065 0.0575 0.045 Uiso 0.50 1 calc PR A 2
C11 C 0.4239(3) 0.2659(5) 0.08331(19) 0.0223(12) Uani 1 1 d . . .
C12 C 0.3458(3) 0.2709(5) 0.06704(19) 0.0229(12) Uani 1 1 d . . .
C13 C 0.3083(3) 0.2913(5) 0.1015(2) 0.0279(13) Uani 1 1 d . . .
H13 H 0.2548 0.2975 0.0906 0.034 Uiso 1 1 calc R . .
C14 C 0.3469(3) 0.3029(5) 0.1516(2) 0.0253(13) Uani 1 1 d . . .
C15 C 0.4246(3) 0.2877(5) 0.1673(2) 0.0265(13) Uani 1 1 d . . .
H15 H 0.4513 0.2915 0.2017 0.032 Uiso 1 1 calc R . .
C16 C 0.4645(3) 0.2670(5) 0.13352(19) 0.0223(12) Uani 1 1 d . . .
C11' C 0.3057(3) 0.3400(6) 0.1871(2) 0.0305(14) Uani 1 1 d . . .
C12' C 0.2452(4) 0.4186(8) 0.1719(3) 0.054(2) Uani 1 1 d . . .
H12' H 0.2289 0.4461 0.1386 0.065 Uiso 1 1 calc R . .
C13' C 0.2080(5) 0.4582(9) 0.2047(3) 0.071(3) Uani 1 1 d . . .
H13' H 0.1664 0.5119 0.1937 0.085 Uiso 1 1 calc R . .
C14' C 0.2321(5) 0.4186(9) 0.2535(3) 0.065(2) Uani 1 1 d . . .
H14' H 0.2076 0.4465 0.2762 0.078 Uiso 1 1 calc R . .
C15' C 0.2903(5) 0.3406(9) 0.2686(3) 0.072(3) Uani 1 1 d . . .
H15' H 0.3062 0.3128 0.3019 0.086 Uiso 1 1 calc R . .
C16' C 0.3273(5) 0.3005(8) 0.2355(3) 0.062(2) Uani 1 1 d . . .
H16' H 0.3680 0.2452 0.2466 0.074 Uiso 1 1 calc R . .
C1 C 0.2999(3) 0.2485(5) 0.0130(2) 0.0242(12) Uani 1 1 d . . .
H1A H 0.3354 0.2373 -0.0063 0.029 Uiso 1 1 calc R . .
H1B H 0.2716 0.1720 0.0111 0.029 Uiso 1 1 calc R . .
O2 O 0.3464(2) 0.4706(4) -0.01621(13) 0.0283(9) Uani 1 1 d . . .
H2 H 0.3561 0.5442 -0.0183 0.042 Uiso 0.50 1 calc PR B 1
H2' H 0.3695 0.4448 0.0123 0.042 Uiso 0.50 1 calc PR B 2
C21 C 0.2696(3) 0.4560(5) -0.02540(18) 0.0220(12) Uani 1 1 d . . .
C22 C 0.2184(3) 0.5457(5) -0.04926(19) 0.0253(13) Uani 1 1 d . . .
C23 C 0.1417(3) 0.5232(5) -0.05933(18) 0.0243(12) Uani 1 1 d . . .
H23 H 0.1067 0.5841 -0.0753 0.029 Uiso 1 1 calc R . .
C24 C 0.1144(3) 0.4150(5) -0.0469(2) 0.0262(13) Uani 1 1 d . . .
C25 C 0.1676(3) 0.3290(5) -0.02200(19) 0.0243(12) Uani 1 1 d . . .
H25 H 0.1504 0.2553 -0.0121 0.029 Uiso 1 1 calc R . .
C26 C 0.2444(3) 0.3474(5) -0.01135(19) 0.0221(12) Uani 1 1 d . . .
C21' C 0.0322(3) 0.3884(6) -0.0601(2) 0.0314(14) Uani 1 1 d . . .
C22' C -0.0194(4) 0.4769(7) -0.0586(2) 0.0406(16) Uani 1 1 d . . .
H22' H -0.0026 0.5574 -0.0502 0.049 Uiso 1 1 calc R . .
C23' C -0.0960(4) 0.4491(9) -0.0692(2) 0.053(2) Uani 1 1 d . . .
H23' H -0.1304 0.5102 -0.0667 0.064 Uiso 1 1 calc R . .
C24' C -0.1217(4) 0.3348(9) -0.0831(3) 0.056(2) Uani 1 1 d . . .
H24' H -0.1739 0.3165 -0.0908 0.068 Uiso 1 1 calc R . .
C25' C -0.0711(4) 0.2465(8) -0.0857(3) 0.052(2) Uani 1 1 d . . .
H25' H -0.0886 0.1667 -0.0951 0.063 Uiso 1 1 calc R . .
C26' C 0.0047(4) 0.2721(6) -0.0748(2) 0.0379(16) Uani 1 1 d . . .
H26' H 0.0387 0.2102 -0.0774 0.046 Uiso 1 1 calc R . .
C2 C 0.2445(3) 0.6635(5) -0.0655(2) 0.0285(13) Uani 1 1 d . . .
H2A H 0.2021 0.6996 -0.0919 0.034 Uiso 1 1 calc R . .
H2B H 0.2855 0.6461 -0.0799 0.034 Uiso 1 1 calc R . .
O3 O 0.3996(2) 0.7107(4) -0.02021(14) 0.0318(10) Uani 1 1 d . . .
H3 H 0.4437 0.7212 -0.0012 0.048 Uiso 0.50 1 calc PR C 1
H3' H 0.3877 0.6375 -0.0201 0.048 Uiso 0.50 1 calc PR C 2
C31 C 0.3502(3) 0.7802(5) -0.0045(2) 0.0247(12) Uani 1 1 d . . .
C32 C 0.3766(3) 0.8767(5) 0.02842(18) 0.0202(11) Uani 1 1 d . . .
C33 C 0.3245(3) 0.9367(5) 0.04547(19) 0.0229(12) Uani 1 1 d . . .
H33 H 0.3417 1.0005 0.0686 0.028 Uiso 1 1 calc R . .
C34 C 0.2480(3) 0.9082(5) 0.03044(19) 0.0231(12) Uani 1 1 d . . .
C35 C 0.2236(3) 0.8184(5) -0.0053(2) 0.0289(13) Uani 1 1 d . . .
H35 H 0.1713 0.7996 -0.0173 0.035 Uiso 1 1 calc R . .
C36 C 0.2731(3) 0.7558(5) -0.02380(19) 0.0259(13) Uani 1 1 d . . .
C31' C 0.1957(3) 0.9781(5) 0.0497(2) 0.0294(14) Uani 1 1 d . . .
C32' C 0.2163(3) 1.0132(6) 0.0996(2) 0.0344(15) Uani 1 1 d . . .
H32' H 0.2639 0.9889 0.1213 0.041 Uiso 1 1 calc R . .
C33' C 0.1693(4) 1.0819(6) 0.1176(3) 0.0460(18) Uani 1 1 d . . .
H33' H 0.1843 1.1025 0.1517 0.055 Uiso 1 1 calc R . .
C34' C 0.1005(4) 1.1214(7) 0.0867(3) 0.0489(19) Uani 1 1 d . . .
H34' H 0.0692 1.1722 0.0989 0.059 Uiso 1 1 calc R . .
C35' C 0.0781(4) 1.0855(6) 0.0376(3) 0.0450(17) Uani 1 1 d . . .
H35' H 0.0301 1.1094 0.0162 0.054 Uiso 1 1 calc R . .
C36' C 0.1250(3) 1.0151(6) 0.0193(2) 0.0357(15) Uani 1 1 d . . .
H36' H 0.1087 0.9918 -0.0145 0.043 Uiso 1 1 calc R . .
C3 C 0.4572(3) 0.9184(5) 0.04170(19) 0.0210(12) Uani 1 1 d . . .
H3A H 0.4577 1.0079 0.0415 0.025 Uiso 1 1 calc R . .
H3B H 0.4783 0.8908 0.0156 0.025 Uiso 1 1 calc R . .
O4 O 0.5508(2) 0.7091(4) 0.05233(13) 0.0308(10) Uani 1 1 d . . .
H4 H 0.5620 0.6367 0.0601 0.046 Uiso 0.50 1 calc PR D 1
H4' H 0.5063 0.7134 0.0332 0.046 Uiso 0.50 1 calc PR D 2
C41 C 0.5571(3) 0.7765(5) 0.09496(19) 0.0230(12) Uani 1 1 d . . .
C42 C 0.6118(3) 0.7477(5) 0.1393(2) 0.0233(12) Uani 1 1 d . . .
C43 C 0.6107(3) 0.8102(5) 0.18148(19) 0.0235(12) Uani 1 1 d . . .
H43 H 0.6462 0.7889 0.2123 0.028 Uiso 1 1 calc R . .
C44 C 0.5598(3) 0.9028(5) 0.18029(19) 0.0221(12) Uani 1 1 d . . .
C45 C 0.5107(3) 0.9356(5) 0.13439(19) 0.0188(11) Uani 1 1 d . . .
H45 H 0.4771 1.0014 0.1325 0.023 Uiso 1 1 calc R . .
C46 C 0.5089(3) 0.8755(5) 0.09121(18) 0.0195(11) Uani 1 1 d . . .
C41' C 0.5582(3) 0.9629(5) 0.22657(19) 0.0235(12) Uani 1 1 d . . .
C42' C 0.6246(4) 0.9754(6) 0.2669(2) 0.0318(14) Uani 1 1 d . . .
H42' H 0.6709 0.9450 0.2645 0.038 Uiso 1 1 calc R . .
C43' C 0.6229(4) 1.0320(6) 0.3105(2) 0.0381(16) Uani 1 1 d . . .
H43' H 0.6681 1.0400 0.3374 0.046 Uiso 1 1 calc R . .
C44' C 0.5567(4) 1.0760(6) 0.3147(2) 0.0420(17) Uani 1 1 d . . .
H44' H 0.5558 1.1150 0.3443 0.050 Uiso 1 1 calc R . .
C45' C 0.4910(4) 1.0633(6) 0.2756(2) 0.0406(16) Uani 1 1 d . . .
H45' H 0.4449 1.0932 0.2787 0.049 Uiso 1 1 calc R . .
C46' C 0.4915(4) 1.0076(5) 0.2320(2) 0.0332(15) Uani 1 1 d . . .
H46' H 0.4457 1.0000 0.2055 0.040 Uiso 1 1 calc R . .
C4 C 0.6701(3) 0.6502(5) 0.14353(19) 0.0234(12) Uani 1 1 d . . .
H4A H 0.7209 0.6835 0.1603 0.028 Uiso 1 1 calc R . .
H4B H 0.6687 0.6240 0.1100 0.028 Uiso 1 1 calc R . .
O5 O 0.5757(2) 0.4560(4) 0.09866(13) 0.0273(9) Uani 1 1 d . . .
H5 H 0.5519 0.3917 0.0885 0.041 Uiso 0.50 1 calc PR E 1
H5' H 0.5856 0.5231 0.0884 0.041 Uiso 0.50 1 calc PR E 2
C51 C 0.6101(3) 0.4487(5) 0.14949(19) 0.0205(12) Uani 1 1 d . . .
C52 C 0.5972(3) 0.3507(5) 0.17638(19) 0.0215(12) Uani 1 1 d . . .
C53 C 0.6300(3) 0.3504(5) 0.2274(2) 0.0244(12) Uani 1 1 d . . .
H53 H 0.6217 0.2834 0.2459 0.029 Uiso 1 1 calc R . .
C54 C 0.6755(3) 0.4469(5) 0.25244(19) 0.0207(12) Uani 1 1 d . . .
C55 C 0.6883(3) 0.5403(5) 0.22331(19) 0.0216(12) Uani 1 1 d . . .
H55 H 0.7201 0.6052 0.2390 0.026 Uiso 1 1 calc R . .
C56 C 0.6565(3) 0.5424(5) 0.1722(2) 0.0218(12) Uani 1 1 d . . .
C51' C 0.7078(3) 0.4504(5) 0.3076(2) 0.0249(12) Uani 1 1 d . . .
C52' C 0.6784(3) 0.3815(5) 0.3379(2) 0.0312(14) Uani 1 1 d . . .
H52' H 0.6371 0.3292 0.3233 0.037 Uiso 1 1 calc R . .
C53' C 0.7073(4) 0.3866(6) 0.3890(2) 0.0404(16) Uani 1 1 d . . .
H53' H 0.6863 0.3377 0.4088 0.048 Uiso 1 1 calc R . .
C54' C 0.7671(4) 0.4631(6) 0.4111(2) 0.0351(15) Uani 1 1 d . . .
H54' H 0.7867 0.4681 0.4461 0.042 Uiso 1 1 calc R . .
C55' C 0.7981(3) 0.5323(6) 0.3816(2) 0.0312(14) Uani 1 1 d . . .
H55' H 0.8398 0.5839 0.3965 0.037 Uiso 1 1 calc R . .
C56' C 0.7688(3) 0.5267(5) 0.3308(2) 0.0285(13) Uani 1 1 d . . .
H56' H 0.7903 0.5752 0.3110 0.034 Uiso 1 1 calc R . .
C5 C 0.5490(3) 0.2441(5) 0.1515(2) 0.0258(13) Uani 1 1 d . . .
H5A H 0.5591 0.1758 0.1752 0.031 Uiso 1 1 calc R . .
H5B H 0.5650 0.2188 0.1229 0.031 Uiso 1 1 calc R . .
C1A C 0.3680(3) 0.6083(8) 0.1512(2) 0.047(3) Uiso 0.33 1 d PD F 1
H1AA H 0.3559 0.5338 0.1672 0.057 Uiso 0.33 1 calc PR F 1
Cl1A Cl 0.3395(3) 0.7340(6) 0.17857(19) 0.0478(5) Uiso 0.33 1 d PD F 1
Cl2A Cl 0.4658(2) 0.6109(5) 0.16116(19) 0.0478(5) Uiso 0.33 1 d PD F 1
Cl3A Cl 0.3185(3) 0.6016(5) 0.08776(17) 0.0478(5) Uiso 0.33 1 d PD F 1
C1B C 0.5327(6) 0.6100(6) 0.3206(3) 0.070(4) Uiso 0.33 1 d PD G 1
H1BA H 0.5705 0.5986 0.3025 0.084 Uiso 0.33 1 calc PR G 1
Cl1B Cl 0.5800(4) 0.6023(7) 0.3844(3) 0.0849(8) Uiso 0.33 1 d PD G 1
Cl2B Cl 0.4899(5) 0.7522(6) 0.3048(3) 0.0849(8) Uiso 0.33 1 d PD G 1
Cl3B Cl 0.4646(6) 0.4950(6) 0.3025(3) 0.0849(8) Uiso 0.33 1 d PD G 1
C1C C 0.3797(4) 0.6254(7) 0.1559(2) 0.047(3) Uiso 0.33 1 d PD H 2
H1CA H 0.3554 0.5648 0.1722 0.057 Uiso 0.33 1 calc PR H 2
Cl1C Cl 0.3532(3) 0.7698(5) 0.1699(2) 0.0478(5) Uiso 0.33 1 d PD H 2
Cl2C Cl 0.4778(3) 0.6069(6) 0.1800(2) 0.0478(5) Uiso 0.33 1 d PD H 2
Cl3C Cl 0.3475(3) 0.5986(6) 0.09194(18) 0.0478(5) Uiso 0.33 1 d PD H 2
C1D C 0.5161(5) 0.6220(6) 0.3173(4) 0.070(4) Uiso 0.33 1 d PD I 2
H1DA H 0.5424 0.6247 0.2916 0.084 Uiso 0.33 1 calc PR I 2
Cl1D Cl 0.5839(4) 0.6406(7) 0.3756(3) 0.0849(8) Uiso 0.33 1 d PD I 2
Cl2D Cl 0.4493(4) 0.7393(6) 0.3055(3) 0.0849(8) Uiso 0.33 1 d PD I 2
Cl3D Cl 0.4719(6) 0.4805(6) 0.3140(3) 0.0849(8) Uiso 0.33 1 d PD I 2
C1E C 0.4146(4) 0.6694(8) 0.1462(2) 0.047(3) Uiso 0.33 1 d PD J 3
H1EA H 0.4484 0.7346 0.1408 0.057 Uiso 0.33 1 calc PR J 3
Cl1E Cl 0.3389(3) 0.7380(6) 0.1604(2) 0.0478(5) Uiso 0.33 1 d PD J 3
Cl2E Cl 0.4676(3) 0.5776(5) 0.19508(17) 0.0478(5) Uiso 0.33 1 d PD J 3
Cl3E Cl 0.3825(3) 0.5841(5) 0.09149(15) 0.0478(5) Uiso 0.33 1 d PD J 3
C1F C 0.4919(4) 0.7049(7) 0.2954(4) 0.070(4) Uiso 0.33 1 d PD K 3
H1FA H 0.4833 0.7420 0.2620 0.084 Uiso 0.33 1 calc PR K 3
Cl1F Cl 0.4635(4) 0.8094(6) 0.3327(3) 0.0849(8) Uiso 0.33 1 d PD K 3
Cl2F Cl 0.5886(3) 0.6732(7) 0.3207(3) 0.0849(8) Uiso 0.33 1 d PD K 3
Cl3F Cl 0.4381(4) 0.5720(6) 0.2881(3) 0.0849(8) Uiso 0.33 1 d PD K 3

loop_
_atom_site_aniso_label
_atom_site_aniso_U_11
_atom_site_aniso_U_22
_atom_site_aniso_U_33
_atom_site_aniso_U_23
_atom_site_aniso_U_13
_atom_site_aniso_U_12
O1 0.027(2) 0.043(3) 0.019(2) -0.0020(18) 0.0062(16) -0.0040(19)
C11 0.029(3) 0.020(3) 0.023(3) -0.005(2) 0.014(2) -0.004(2)
C12 0.027(3) 0.019(3) 0.020(3) 0.000(2) 0.003(2) -0.004(2)
C13 0.028(3) 0.023(3) 0.034(3) 0.004(3) 0.013(3) 0.000(2)
C14 0.029(3) 0.028(3) 0.021(3) 0.006(2) 0.010(2) -0.004(3)
C15 0.036(3) 0.024(3) 0.018(3) 0.002(2) 0.007(2) -0.001(3)
C16 0.028(3) 0.018(3) 0.019(3) 0.000(2) 0.006(2) -0.003(2)
C11' 0.034(3) 0.040(4) 0.022(3) 0.000(3) 0.014(3) 0.000(3)
C12' 0.053(5) 0.077(6) 0.039(4) 0.013(4) 0.025(3) 0.024(4)
C13' 0.075(6) 0.094(7) 0.059(5) 0.007(5) 0.042(5) 0.036(5)
C14' 0.072(6) 0.089(7) 0.047(5) 0.007(4) 0.038(4) 0.023(5)
C15' 0.079(6) 0.105(8) 0.044(5) 0.028(5) 0.037(4) 0.033(6)
C16' 0.070(5) 0.087(6) 0.038(4) 0.025(4) 0.029(4) 0.032(5)
C1 0.025(3) 0.021(3) 0.024(3) -0.002(2) 0.004(2) -0.003(2)
O2 0.028(2) 0.036(2) 0.018(2) -0.0014(17) 0.0031(16) -0.0073(18)
C21 0.026(3) 0.027(3) 0.013(3) -0.004(2) 0.006(2) -0.004(2)
C22 0.037(3) 0.022(3) 0.014(3) -0.004(2) 0.004(2) -0.008(3)
C23 0.029(3) 0.027(3) 0.012(3) -0.003(2) 0.000(2) 0.000(2)
C24 0.031(3) 0.029(3) 0.016(3) -0.002(2) 0.005(2) -0.004(3)
C25 0.031(3) 0.023(3) 0.018(3) -0.002(2) 0.007(2) -0.004(2)
C26 0.029(3) 0.021(3) 0.015(3) -0.005(2) 0.005(2) -0.002(2)
C21' 0.032(3) 0.043(4) 0.019(3) 0.010(3) 0.007(2) -0.001(3)
C22' 0.034(4) 0.059(5) 0.024(3) 0.001(3) 0.002(3) 0.005(3)
C23' 0.036(4) 0.091(7) 0.029(4) 0.011(4) 0.007(3) 0.013(4)
C24' 0.034(4) 0.088(7) 0.038(4) 0.020(4) -0.001(3) -0.007(4)
C25' 0.042(4) 0.064(5) 0.039(4) 0.019(4) -0.006(3) -0.018(4)
C26' 0.039(4) 0.041(4) 0.029(3) 0.009(3) 0.004(3) -0.006(3)
C2 0.037(3) 0.024(3) 0.018(3) 0.000(2) 0.001(2) -0.005(3)
O3 0.039(2) 0.030(2) 0.030(2) -0.0095(18) 0.0162(19) -0.0073(19)
C31 0.034(3) 0.019(3) 0.023(3) 0.004(2) 0.011(2) 0.000(2)
C32 0.027(3) 0.019(3) 0.011(2) 0.005(2) 0.000(2) -0.003(2)
C33 0.030(3) 0.018(3) 0.018(3) 0.001(2) 0.004(2) -0.003(2)
C34 0.027(3) 0.020(3) 0.020(3) 0.004(2) 0.004(2) -0.002(2)
C35 0.026(3) 0.032(3) 0.024(3) 0.007(3) 0.001(2) -0.005(3)
C36 0.036(3) 0.024(3) 0.016(3) 0.002(2) 0.005(2) -0.006(3)
C31' 0.025(3) 0.024(3) 0.038(4) 0.007(3) 0.009(3) -0.006(3)
C32' 0.028(3) 0.038(4) 0.037(4) -0.004(3) 0.011(3) -0.004(3)
C33' 0.049(4) 0.042(4) 0.054(4) -0.009(3) 0.027(4) -0.002(3)
C34' 0.047(4) 0.043(4) 0.070(5) 0.004(4) 0.038(4) 0.009(3)
C35' 0.036(4) 0.044(4) 0.057(5) 0.016(4) 0.017(3) 0.004(3)
C36' 0.032(3) 0.035(4) 0.041(4) 0.011(3) 0.013(3) 0.001(3)
C3 0.027(3) 0.019(3) 0.017(3) 0.000(2) 0.006(2) -0.002(2)
O4 0.041(2) 0.031(2) 0.019(2) -0.0086(17) 0.0072(17) -0.0018(19)
C41 0.030(3) 0.023(3) 0.018(3) -0.003(2) 0.010(2) -0.007(2)
C42 0.030(3) 0.020(3) 0.021(3) 0.002(2) 0.009(2) -0.004(2)
C43 0.026(3) 0.028(3) 0.015(3) 0.001(2) 0.003(2) -0.001(2)
C44 0.027(3) 0.021(3) 0.020(3) -0.003(2) 0.010(2) -0.008(2)
C45 0.022(3) 0.014(3) 0.021(3) -0.002(2) 0.007(2) -0.002(2)
C46 0.021(3) 0.020(3) 0.015(3) 0.002(2) 0.003(2) -0.004(2)
C41' 0.031(3) 0.023(3) 0.017(3) 0.004(2) 0.008(2) 0.000(2)
C42' 0.040(4) 0.038(4) 0.019(3) -0.002(3) 0.010(3) -0.006(3)
C43' 0.051(4) 0.046(4) 0.016(3) -0.003(3) 0.008(3) -0.008(3)
C44' 0.068(5) 0.040(4) 0.020(3) -0.001(3) 0.018(3) 0.003(4)
C45' 0.055(4) 0.046(4) 0.028(3) 0.006(3) 0.023(3) 0.013(3)
C46' 0.050(4) 0.031(3) 0.020(3) 0.009(3) 0.013(3) 0.005(3)
C4 0.028(3) 0.025(3) 0.016(3) 0.002(2) 0.005(2) -0.002(2)
O5 0.036(2) 0.027(2) 0.0181(19) -0.0013(16) 0.0061(17) -0.0017(18)
C51 0.024(3) 0.022(3) 0.016(3) -0.002(2) 0.007(2) 0.004(2)
C52 0.018(3) 0.022(3) 0.023(3) 0.000(2) 0.004(2) 0.003(2)
C53 0.028(3) 0.023(3) 0.022(3) 0.004(2) 0.008(2) 0.000(2)
C54 0.022(3) 0.023(3) 0.015(3) 0.001(2) 0.003(2) 0.002(2)
C55 0.019(3) 0.022(3) 0.021(3) 0.001(2) 0.002(2) 0.000(2)
C56 0.024(3) 0.018(3) 0.023(3) 0.001(2) 0.006(2) 0.004(2)
C51' 0.029(3) 0.025(3) 0.019(3) 0.003(2) 0.006(2) 0.005(2)
C52' 0.039(3) 0.027(3) 0.025(3) 0.002(3) 0.005(3) -0.004(3)
C53' 0.058(4) 0.034(4) 0.026(3) 0.004(3) 0.009(3) -0.005(3)
C54' 0.053(4) 0.031(3) 0.016(3) 0.001(3) 0.004(3) 0.009(3)
C55' 0.037(3) 0.034(3) 0.021(3) -0.003(3) 0.006(3) -0.003(3)
C56' 0.031(3) 0.031(3) 0.021(3) -0.003(3) 0.005(2) 0.001(3)
C5 0.033(3) 0.020(3) 0.020(3) 0.001(2) 0.001(2) 0.002(2)

loop_
_atom_type_symbol
_atom_type_description
_atom_type_scat_dispersion_real
_atom_type_scat_dispersion_imag
_atom_type_scat_source
C C 0.0033 0.0016 'International Tables Vol C Tables 4.2.6.8 and 6.1.1.4'
H H 0.0000 0.0000 'International Tables Vol C Tables 4.2.6.8 and 6.1.1.4'
O O 0.0106 0.0060 'International Tables Vol C Tables 4.2.6.8 and 6.1.1.4'
Cl Cl 0.1484 0.1585 'International Tables Vol C Tables 4.2.6.8 and 6.1.1.4'

loop_
_geom_angle_atom_site_label_1
_geom_angle_atom_site_label_2
_geom_angle_atom_site_label_3
_geom_angle
C11 O1 H1 109.5
C11 O1 H1' 109.5
H1 O1 H1' 109.9
C12 C11 O1 121.2(5)
C12 C11 C16 121.5(5)
O1 C11 C16 117.3(5)
C11 C12 C13 118.6(5)
C11 C12 C1 122.1(5)
C13 C12 C1 119.2(5)
C14 C13 C12 121.6(5)
C14 C13 H13 119.2
C12 C13 H13 119.2
C15 C14 C13 118.6(5)
C15 C14 C11' 121.0(5)
C13 C14 C11' 120.2(5)
C14 C15 C16 121.3(5)
C14 C15 H15 119.3
C16 C15 H15 119.3
C11 C16 C15 117.9(5)
C11 C16 C5 121.4(5)
C15 C16 C5 120.7(5)
C16' C11' C12' 118.1(6)
C16' C11' C14 122.1(6)
C12' C11' C14 119.8(5)
C11' C12' C13' 121.0(7)
C11' C12' H12' 119.5
C13' C12' H12' 119.5
C14' C13' C12' 119.6(8)
C14' C13' H13' 120.2
C12' C13' H13' 120.2
C15' C14' C13' 120.0(7)
C15' C14' H14' 120.0
C13' C14' H14' 120.0
C14' C15' C16' 120.2(7)
C14' C15' H15' 119.9
C16' C15' H15' 119.9
C11' C16' C15' 121.1(7)
C11' C16' H16' 119.4
C15' C16' H16' 119.4
C26 C1 C12 115.5(4)
C26 C1 H1A 108.4
C12 C1 H1A 108.4
C26 C1 H1B 108.4
C12 C1 H1B 108.4
H1A C1 H1B 107.5
C21 O2 H2 109.5
C21 O2 H2' 109.5
H2 O2 H2' 109.9
O2 C21 C26 117.9(5)
O2 C21 C22 121.3(5)
C26 C21 C22 120.7(5)
C23 C22 C21 118.4(5)
C23 C22 C2 119.9(5)
C21 C22 C2 121.6(5)
C24 C23 C22 122.4(5)
C24 C23 H23 118.8
C22 C23 H23 118.8
C23 C24 C25 117.2(5)
C23 C24 C21' 122.4(5)
C25 C24 C21' 120.4(5)
C26 C25 C24 122.3(5)
C26 C25 H25 118.9
C24 C25 H25 118.9
C25 C26 C21 118.9(5)
C25 C26 C1 120.4(5)
C21 C26 C1 120.6(5)
C22' C21' C26' 117.9(6)
C22' C21' C24 121.5(6)
C26' C21' C24 120.6(6)
C21' C22' C23' 120.7(7)
C21' C22' H22' 119.6
C23' C22' H22' 119.6
C24' C23' C22' 120.6(8)
C24' C23' H23' 119.7
C22' C23' H23' 119.7
C23' C24' C25' 119.1(7)
C23' C24' H24' 120.4
C25' C24' H24' 120.4
C24' C25' C26' 121.0(8)
C24' C25' H25' 119.5
C26' C25' H25' 119.5
C25' C26' C21' 120.7(7)
C25' C26' H26' 119.7
C21' C26' H26' 119.7
C22 C2 C36 113.9(4)
C22 C2 H2A 108.8
C36 C2 H2A 108.8
C22 C2 H2B 108.8
C36 C2 H2B 108.8
H2A C2 H2B 107.7
C31 O3 H3 109.5
C31 O3 H3' 109.5
H3 O3 H3' 109.8
O3 C31 C36 118.3(5)
O3 C31 C32 120.7(5)
C36 C31 C32 120.9(5)
C33 C32 C31 117.4(5)
C33 C32 C3 121.4(5)
C31 C32 C3 121.1(5)
C32 C33 C34 123.2(5)
C32 C33 H33 118.4
C34 C33 H33 118.4
C33 C34 C35 117.3(5)
C33 C34 C31' 119.9(5)
C35 C34 C31' 122.6(5)
C36 C35 C34 121.9(5)
C36 C35 H35 119.0
C34 C35 H35 119.0
C35 C36 C31 118.7(5)
C35 C36 C2 121.1(5)
C31 C36 C2 120.2(5)
C36' C31' C32' 117.1(6)
C36' C31' C34 122.0(6)
C32' C31' C34 120.9(5)
C33' C32' C31' 121.5(6)
C33' C32' H32' 119.3
C31' C32' H32' 119.3
C32' C33' C34' 120.8(7)
C32' C33' H33' 119.6
C34' C33' H33' 119.6
C33' C34' C35' 118.7(6)
C33' C34' H34' 120.7
C35' C34' H34' 120.7
C34' C35' C36' 120.7(7)
C34' C35' H35' 119.6
C36' C35' H35' 119.6
C35' C36' C31' 121.1(6)
C35' C36' H36' 119.4
C31' C36' H36' 119.4
C32 C3 C46 115.8(4)
C32 C3 H3A 108.3
C46 C3 H3A 108.3
C32 C3 H3B 108.3
C46 C3 H3B 108.3
H3A C3 H3B 107.4
C41 O4 H4 109.5
C41 O4 H4' 109.5
H4 O4 H4' 109.8
C42 C41 O4 120.4(5)
C42 C41 C46 121.4(5)
O4 C41 C46 118.2(5)
C41 C42 C43 117.8(5)
C41 C42 C4 122.9(5)
C43 C42 C4 119.3(5)
C44 C43 C42 122.5(5)
C44 C43 H43 118.7
C42 C43 H43 118.7
C45 C44 C43 117.5(5)
C45 C44 C41' 121.8(5)
C43 C44 C41' 120.7(5)
C46 C45 C44 122.2(5)
C46 C45 H45 118.9
C44 C45 H45 118.9
C45 C46 C41 118.0(5)
C45 C46 C3 120.3(5)
C41 C46 C3 121.7(5)
C46' C41' C42' 117.7(5)
C46' C41' C44 121.5(5)
C42' C41' C44 120.8(5)
C43' C42' C41' 120.7(6)
C43' C42' H42' 119.6
C41' C42' H42' 119.6
C44' C43' C42' 120.3(6)
C44' C43' H43' 119.8
C42' C43' H43' 119.8
C43' C44' C45' 119.6(6)
C43' C44' H44' 120.2
C45' C44' H44' 120.2
C44' C45' C46' 120.9(6)
C44' C45' H45' 119.5
C46' C45' H45' 119.5
C45' C46' C41' 120.7(6)
C45' C46' H46' 119.7
C41' C46' H46' 119.7
C42 C4 C56 111.8(4)
C42 C4 H4A 109.3
C56 C4 H4A 109.3
C42 C4 H4B 109.3
C56 C4 H4B 109.3
H4A C4 H4B 107.9
C51 O5 H5 109.5
C51 O5 H5' 109.5
H5 O5 H5' 141.1
C56 C51 O5 117.7(5)
C56 C51 C52 121.4(5)
O5 C51 C52 121.0(5)
C53 C52 C51 118.8(5)
C53 C52 C5 119.3(5)
C51 C52 C5 121.9(5)
C52 C53 C54 121.8(5)
C52 C53 H53 119.1
C54 C53 H53 119.1
C55 C54 C53 116.7(5)
C55 C54 C51' 121.2(5)
C53 C54 C51' 122.1(5)
C56 C55 C54 122.6(5)
C56 C55 H55 118.7
C54 C55 H55 118.7
C51 C56 C55 118.7(5)
C51 C56 C4 121.9(5)
C55 C56 C4 119.3(5)
C52' C51' C56' 117.2(5)
C52' C51' C54 122.1(5)
C56' C51' C54 120.7(5)
C53' C52' C51' 122.0(6)
C53' C52' H52' 119.0
C51' C52' H52' 119.0
C52' C53' C54' 119.8(6)
C52' C53' H53' 120.1
C54' C53' H53' 120.1
C53' C54' C55' 119.5(6)
C53' C54' H54' 120.3
C55' C54' H54' 120.3
C56' C55' C54' 120.3(6)
C56' C55' H55' 119.9
C54' C55' H55' 119.9
C55' C56' C51' 121.3(6)
C55' C56' H56' 119.4
C51' C56' H56' 119.4
C52 C5 C16 115.5(4)
C52 C5 H5A 108.4
C16 C5 H5A 108.4
C52 C5 H5B 108.4
C16 C5 H5B 108.4
H5A C5 H5B 107.5
Cl1A C1A Cl3A 110.7(4)
Cl1A C1A Cl2A 110.9(4)
Cl3A C1A Cl2A 110.8(4)
Cl1A C1A H1AA 108.1
Cl3A C1A H1AA 108.1
Cl2A C1A H1AA 108.1
Cl1B C1B Cl3B 110.6(4)
Cl1B C1B Cl2B 110.5(4)
Cl3B C1B Cl2B 110.1(4)
Cl1B C1B H1BA 108.5
Cl3B C1B H1BA 108.5
Cl2B C1B H1BA 108.5
Cl1C C1C Cl2C 110.6(4)
Cl1C C1C Cl3C 111.0(4)
Cl2C C1C Cl3C 111.4(4)
Cl1C C1C H1CA 107.9
Cl2C C1C H1CA 107.9
Cl3C C1C H1CA 107.9
Cl1D C1D Cl3D 110.1(4)
Cl1D C1D Cl2D 110.8(4)
Cl3D C1D Cl2D 110.8(4)
Cl1D C1D H1DA 108.4
Cl3D C1D H1DA 108.4
Cl2D C1D H1DA 108.4
Cl1E C1E Cl3E 111.0(4)
Cl1E C1E Cl2E 111.3(4)
Cl3E C1E Cl2E 110.0(4)
Cl1E C1E H1EA 108.1
Cl3E C1E H1EA 108.1
Cl2E C1E H1EA 108.1
Cl2F C1F Cl3F 110.9(4)
Cl2F C1F Cl1F 110.3(4)
Cl3F C1F Cl1F 110.7(4)
Cl2F C1F H1FA 108.3
Cl3F C1F H1FA 108.3
Cl1F C1F H1FA 108.3

loop_
_geom_bond_atom_site_label_1
_geom_bond_atom_site_label_2
_geom_bond_distance
O1 C11 1.386(6)
O1 H1 0.8400
O1 H1' 0.8400
C11 C12 1.385(8)
C11 C16 1.393(8)
C12 C13 1.388(8)
C12 C1 1.529(7)
C13 C14 1.387(8)
C13 H13 0.9500
C14 C15 1.386(8)
C14 C11' 1.504(8)
C15 C16 1.404(8)
C15 H15 0.9500
C16 C5 1.519(8)
C11' C16' 1.378(9)
C11' C12' 1.383(9)
C12' C13' 1.394(10)
C12' H12' 0.9500
C13' C14' 1.391(11)
C13' H13' 0.9500
C14' C15' 1.347(11)
C14' H14' 0.9500
C15' C16' 1.401(10)
C15' H15' 0.9500
C16' H16' 0.9500
C1 C26 1.519(8)
C1 H1A 0.9900
C1 H1B 0.9900
O2 C21 1.382(6)
O2 H2 0.8400
O2 H2' 0.8400
C21 C26 1.393(8)
C21 C22 1.398(8)
C22 C23 1.392(8)
C22 C2 1.512(8)
C23 C24 1.388(8)
C23 H23 0.9500
C24 C25 1.399(8)
C24 C21' 1.490(8)
C25 C26 1.383(8)
C25 H25 0.9500
C21' C22' 1.382(9)
C21' C26' 1.400(9)
C22' C23' 1.399(10)
C22' H22' 0.9500
C23' C24' 1.367(12)
C23' H23' 0.9500
C24' C25' 1.377(12)
C24' H24' 0.9500
C25' C26' 1.379(9)
C25' H25' 0.9500
C26' H26' 0.9500
C2 C36 1.531(8)
C2 H2A 0.9900
C2 H2B 0.9900
O3 C31 1.376(7)
O3 H3 0.8400
O3 H3' 0.8400
C31 C36 1.397(8)
C31 C32 1.404(8)
C32 C33 1.382(8)
C32 C3 1.505(7)
C33 C34 1.392(8)
C33 H33 0.9500
C34 C35 1.392(8)
C34 C31' 1.477(8)
C35 C36 1.382(8)
C35 H35 0.9500
C31' C36' 1.394(8)
C31' C32' 1.403(9)
C32' C33' 1.374(9)
C32' H32' 0.9500
C33' C34' 1.381(10)
C33' H33' 0.9500
C34' C35' 1.385(10)
C34' H34' 0.9500
C35' C36' 1.387(9)
C35' H35' 0.9500
C36' H36' 0.9500
C3 C46 1.515(7)
C3 H3A 0.9900
C3 H3B 0.9900
O4 C41 1.396(6)
O4 H4 0.8400
O4 H4' 0.8400
C41 C42 1.389(8)
C41 C46 1.400(8)
C42 C43 1.390(8)
C42 C4 1.509(8)
C43 C44 1.390(8)
C43 H43 0.9500
C44 C45 1.390(8)
C44 C41' 1.483(7)
C45 C46 1.388(7)
C45 H45 0.9500
C41' C46' 1.391(8)
C41' C42' 1.410(8)
C42' C43' 1.398(8)
C42' H42' 0.9500
C43' C44' 1.366(10)
C43' H43' 0.9500
C44' C45' 1.382(10)
C44' H44' 0.9500
C45' C46' 1.387(9)
C45' H45' 0.9500
C46' H46' 0.9500
C4 C56 1.509(7)
C4 H4A 0.9900
C4 H4B 0.9900
O5 C51 1.389(6)
O5 H5 0.8400
O5 H5' 0.8400
C51 C56 1.376(8)
C51 C52 1.390(8)
C52 C53 1.388(8)
C52 C5 1.518(8)
C53 C54 1.412(8)
C53 H53 0.9500
C54 C55 1.390(7)
C54 C51' 1.495(7)
C55 C56 1.389(7)
C55 H55 0.9500
C51' C52' 1.385(8)
C51' C56' 1.406(8)
C52' C53' 1.383(8)
C52' H52' 0.9500
C53' C54' 1.386(9)
C53' H53' 0.9500
C54' C55' 1.386(9)
C54' H54' 0.9500
C55' C56' 1.379(8)
C55' H55' 0.9500
C56' H56' 0.9500
C5 H5A 0.9900
C5 H5B 0.9900
C1A Cl1A 1.754(4)
C1A Cl3A 1.755(4)
C1A Cl2A 1.755(4)
C1A H1AA 1.0000
C1B Cl1B 1.757(5)
C1B Cl3B 1.758(5)
C1B Cl2B 1.758(5)
C1B H1BA 1.0000
C1C Cl1C 1.754(4)
C1C Cl2C 1.755(4)
C1C Cl3C 1.755(4)
C1C H1CA 1.0000
C1D Cl1D 1.757(5)
C1D Cl3D 1.758(5)
C1D Cl2D 1.758(5)
C1D H1DA 1.0000
C1E Cl1E 1.755(4)
C1E Cl3E 1.757(5)
C1E Cl2E 1.758(4)
C1E H1EA 1.0000
C1F Cl2F 1.756(5)
C1F Cl3F 1.756(5)
C1F Cl1F 1.758(5)
C1F H1FA 1.0000

loop_
_geom_hbond_atom_site_label_D
_geom_hbond_atom_site_label_H
_geom_hbond_atom_site_label_A
_geom_hbond_distance_DH
_geom_hbond_distance_HA
_geom_hbond_distance_DA
_geom_hbond_angle_DHA
_geom_hbond_site_symmetry_A
O1 H1 O4 0.84 2.19 2.864(5) 136.6 3_665
O1 H1' O5 0.84 2.25 3.050(5) 159.2 .
O1 H1' O3 0.84 2.42 2.930(5) 119.4 3_665
O2 H2 O3 0.84 2.02 2.850(6) 169.3 .
O2 H2' Cl3C 0.84 2.96 3.378(6) 113.0 .
O3 H3 O4 0.84 2.11 2.931(6) 167.2 .
O3 H3 O1 0.84 2.53 2.930(5) 110.6 3_665
O3 H3' O2 0.84 2.02 2.850(6) 171.4 .
O4 H4 O5 0.84 2.26 3.069(6) 162.7 .
O4 H4' O3 0.84 2.10 2.931(6) 173.2 .
O5 H5 O1 0.84 2.23 3.050(5) 164.5 .
O5 H5 O3 0.84 2.64 3.036(5) 110.6 3_665
O5 H5' O4 0.84 2.30 3.069(6) 152.2 .

loop_
_geom_torsion_atom_site_label_1
_geom_torsion_atom_site_label_2
_geom_torsion_atom_site_label_3
_geom_torsion_atom_site_label_4
_geom_torsion
O1 C11 C12 C13 -174.5(5)
C16 C11 C12 C13 7.4(8)
O1 C11 C12 C1 8.6(8)
C16 C11 C12 C1 -169.5(5)
C11 C12 C13 C14 -2.0(8)
C1 C12 C13 C14 175.0(5)
C12 C13 C14 C15 -3.1(9)
C12 C13 C14 C11' 172.5(5)
C13 C14 C15 C16 3.1(8)
C11' C14 C15 C16 -172.5(5)
C12 C11 C16 C15 -7.4(8)
O1 C11 C16 C15 174.5(5)
C12 C11 C16 C5 171.4(5)
O1 C11 C16 C5 -6.7(8)
C14 C15 C16 C11 2.0(8)
C14 C15 C16 C5 -176.8(5)
C15 C14 C11' C16' -35.9(10)
C13 C14 C11' C16' 148.6(7)
C15 C14 C11' C12' 142.3(7)
C13 C14 C11' C12' -33.2(9)
C16' C11' C12' C13' 0.9(12)
C14 C11' C12' C13' -177.4(8)
C11' C12' C13' C14' 0.3(14)
C12' C13' C14' C15' -1.2(15)
C13' C14' C15' C16' 0.9(16)
C12' C11' C16' C15' -1.3(13)
C14 C11' C16' C15' 177.0(8)
C14' C15' C16' C11' 0.4(15)
C11 C12 C1 C26 -126.0(6)
C13 C12 C1 C26 57.1(7)
O2 C21 C22 C23 177.2(5)
C26 C21 C22 C23 -1.0(8)
O2 C21 C22 C2 -0.8(8)
C26 C21 C22 C2 -179.0(5)
C21 C22 C23 C24 -0.5(8)
C2 C22 C23 C24 177.6(5)
C22 C23 C24 C25 1.9(8)
C22 C23 C24 C21' -176.6(5)
C23 C24 C25 C26 -2.1(8)
C21' C24 C25 C26 176.5(5)
C24 C25 C26 C21 0.7(8)
C24 C25 C26 C1 -176.3(5)
O2 C21 C26 C25 -177.4(4)
C22 C21 C26 C25 0.9(8)
O2 C21 C26 C1 -0.4(7)
C22 C21 C26 C1 177.9(5)
C12 C1 C26 C25 -108.3(6)
C12 C1 C26 C21 74.7(6)
C23 C24 C21' C22' -37.8(8)
C25 C24 C21' C22' 143.7(6)
C23 C24 C21' C26' 141.9(6)
C25 C24 C21' C26' -36.6(8)
C26' C21' C22' C23' 2.9(9)
C24 C21' C22' C23' -177.3(5)
C21' C22' C23' C24' -2.5(10)
C22' C23' C24' C25' 1.2(11)
C23' C24' C25' C26' -0.5(11)
C24' C25' C26' C21' 1.1(10)
C22' C21' C26' C25' -2.3(9)
C24 C21' C26' C25' 178.0(6)
C23 C22 C2 C36 102.1(6)
C21 C22 C2 C36 -79.9(7)
O3 C31 C32 C33 -175.3(5)
C36 C31 C32 C33 7.7(7)
O3 C31 C32 C3 8.9(7)
C36 C31 C32 C3 -168.1(5)
C31 C32 C33 C34 -2.0(8)
C3 C32 C33 C34 173.8(5)
C32 C33 C34 C35 -3.1(8)
C32 C33 C34 C31' -178.9(5)
C33 C34 C35 C36 2.8(8)
C31' C34 C35 C36 178.4(5)
C34 C35 C36 C31 2.7(8)
C34 C35 C36 C2 -175.8(5)
O3 C31 C36 C35 174.8(5)
C32 C31 C36 C35 -8.1(8)
O3 C31 C36 C2 -6.6(7)
C32 C31 C36 C2 170.5(5)
C22 C2 C36 C35 -74.4(7)
C22 C2 C36 C31 107.0(6)
C33 C34 C31' C36' 137.3(6)
C35 C34 C31' C36' -38.2(8)
C33 C34 C31' C32' -40.8(8)
C35 C34 C31' C32' 143.7(6)
C36' C31' C32' C33' -0.5(9)
C34 C31' C32' C33' 177.6(6)
C31' C32' C33' C34' -1.6(10)
C32' C33' C34' C35' 3.1(11)
C33' C34' C35' C36' -2.4(10)
C34' C35' C36' C31' 0.3(10)
C32' C31' C36' C35' 1.2(9)
C34 C31' C36' C35' -177.0(6)
C33 C32 C3 C46 83.4(6)
C31 C32 C3 C46 -100.9(6)
O4 C41 C42 C43 -173.9(5)
C46 C41 C42 C43 8.4(8)
O4 C41 C42 C4 4.4(8)
C46 C41 C42 C4 -173.3(5)
C41 C42 C43 C44 -3.0(8)
C4 C42 C43 C44 178.6(5)
C42 C43 C44 C45 -2.6(8)
C42 C43 C44 C41' 176.9(5)
C43 C44 C45 C46 3.2(8)
C41' C44 C45 C46 -176.4(5)
C44 C45 C46 C41 1.9(8)
C44 C45 C46 C3 -176.8(5)
C42 C41 C46 C45 -7.9(8)
O4 C41 C46 C45 174.3(5)
C42 C41 C46 C3 170.9(5)
O4 C41 C46 C3 -6.9(7)
C32 C3 C46 C45 -82.4(6)
C32 C3 C46 C41 98.9(6)
C45 C44 C41' C46' 31.7(8)
C43 C44 C41' C46' -147.8(5)
C45 C44 C41' C42' -149.0(5)
C43 C44 C41' C42' 31.5(8)
C46' C41' C42' C43' -0.6(9)
C44 C41' C42' C43' -180.0(5)
C41' C42' C43' C44' 0.1(10)
C42' C43' C44' C45' 0.5(10)
C43' C44' C45' C46' -0.6(10)
C44' C45' C46' C41' 0.1(10)
C42' C41' C46' C45' 0.5(9)
C44 C41' C46' C45' 179.8(5)
C41 C42 C4 C56 -110.3(6)
C43 C42 C4 C56 68.0(6)
C56 C51 C52 C53 2.3(8)
O5 C51 C52 C53 -177.0(5)
C56 C51 C52 C5 -177.2(5)
O5 C51 C52 C5 3.6(8)
C51 C52 C53 C54 0.4(8)
C5 C52 C53 C54 179.8(5)
C52 C53 C54 C55 -2.4(8)
C52 C53 C54 C51' 176.7(5)
C53 C54 C55 C56 2.1(8)
C51' C54 C55 C56 -177.1(5)
O5 C51 C56 C55 176.6(5)
C52 C51 C56 C55 -2.7(8)
O5 C51 C56 C4 0.2(7)
C52 C51 C56 C4 -179.1(5)
C54 C55 C56 C51 0.4(8)
C54 C55 C56 C4 176.9(5)
C42 C4 C56 C51 88.0(6)
C42 C4 C56 C55 -88.4(6)
C55 C54 C51' C52' 159.5(5)
C53 C54 C51' C52' -19.6(8)
C55 C54 C51' C56' -19.2(8)
C53 C54 C51' C56' 161.7(5)
C56' C51' C52' C53' 0.0(9)
C54 C51' C52' C53' -178.7(6)
C51' C52' C53' C54' 0.5(10)
C52' C53' C54' C55' -1.1(10)
C53' C54' C55' C56' 1.2(9)
C54' C55' C56' C51' -0.6(9)
C52' C51' C56' C55' 0.0(9)
C54 C51' C56' C55' 178.8(5)
C53 C52 C5 C16 106.0(6)
C51 C52 C5 C16 -74.5(7)
C11 C16 C5 C52 114.1(6)
C15 C16 C5 C52 -67.1(7)
